data_7713716
loop_
_publ_author_name
'Vr\'ana, Jan'
'Ruzickova, Zdenka'
'R\%u\<zi\<cka, Ale\<s'
'Dost\'al, Libor'

_publ_section_title
;
 Synthesis and reactivity of alkali metal aluminates bearing
 bis(organoamido)phosphane ligand
;
_journal_name_full 'Dalton Transactions'
_journal_paper_doi 10.1039/D3DT01859H
_journal_year 2023
_chemical_formula_moiety 'C22 H34 Al Cl N2 P2'
_chemical_formula_sum 'C22 H34 Al Cl N2 P2'
_chemical_formula_weight 450.88
_space_group_crystal_system monoclinic
_space_group_IT_number 14
_space_group_name_Hall '-P 2ybc'
_space_group_name_H-M_alt 'P 1 21/c 1'
_atom_sites_solution_hydrogens difmap
_audit_creation_method SHELXL-2017/1
_audit_update_record
;
2023-03-07 deposited with the CCDC.	2023-07-27 downloaded from the CCDC.
;
_cell_angle_alpha 90
_cell_angle_beta 107.492(6)
_cell_angle_gamma 90
_cell_formula_units_Z 4
_cell_length_a 9.1990(11)
_cell_length_b 17.8961(19)
_cell_length_c 15.6220(4)
_cell_measurement_reflns_used 21225
_cell_measurement_temperature 150(1)
_cell_measurement_theta_max 27.5
_cell_measurement_theta_min 1
_cell_volume 2452.9(4)
_computing_cell_refinement 'COLLECT and DENZO'
_computing_data_collection 'COLLECT (Hooft, 1998) and DENZO (Otwinowski & Minor, 1997)'
_computing_data_reduction 'COLLECT and DENZO'
_computing_molecular_graphics 'PLATON (Spek, 2003)'
_computing_publication_material 'SHELXL-97 (Sheldrick, 2008)'
_computing_structure_refinement 'SHELXL-2017/1 (Sheldrick, 2017)'
_computing_structure_solution 'SIR92 (Altomare et al., 1994)'
_diffrn_ambient_temperature 150(1)
_diffrn_detector_area_resol_mean 9.091
_diffrn_measured_fraction_theta_full 0.974
_diffrn_measured_fraction_theta_max 0.943
_diffrn_measurement_device_type 'Bruker Nonius KappaCCD area detector'
_diffrn_measurement_method '\f and \w scans to fill the Ewald sphere'
_diffrn_radiation_monochromator graphite
_diffrn_radiation_source 'fine-focus sealed tube'
_diffrn_radiation_type MoK\a
_diffrn_radiation_wavelength 0.71073
_diffrn_reflns_av_R_equivalents 0.0625
_diffrn_reflns_av_unetI/netI 0.0345
_diffrn_reflns_Laue_measured_fraction_full 0.974
_diffrn_reflns_Laue_measured_fraction_max 0.943
_diffrn_reflns_limit_h_max 11
_diffrn_reflns_limit_h_min -11
_diffrn_reflns_limit_k_max 23
_diffrn_reflns_limit_k_min -20
_diffrn_reflns_limit_l_max 19
_diffrn_reflns_limit_l_min -20
_diffrn_reflns_number 21225
_diffrn_reflns_point_group_measured_fraction_full 0.974
_diffrn_reflns_point_group_measured_fraction_max 0.943
_diffrn_reflns_theta_full 25.242
_diffrn_reflns_theta_max 27.497
_diffrn_reflns_theta_min 1.778
_diffrn_standards_number 0
_exptl_absorpt_coefficient_mu 0.333
_exptl_absorpt_correction_T_max 0.925
_exptl_absorpt_correction_T_min 0.858
_exptl_absorpt_correction_type integration
_exptl_absorpt_process_details
;
Gaussian integration (Coppens, 1970)
;
_exptl_crystal_colour colourless
_exptl_crystal_density_diffrn 1.221
_exptl_crystal_description block
_exptl_crystal_F_000 960
_exptl_crystal_size_max 0.59
_exptl_crystal_size_mid 0.59
_exptl_crystal_size_min 0.37
_refine_diff_density_max 0.414
_refine_diff_density_min -0.369
_refine_diff_density_rms 0.076
_refine_ls_extinction_method none
_refine_ls_goodness_of_fit_ref 1.156
_refine_ls_hydrogen_treatment constr
_refine_ls_matrix_type full
_refine_ls_number_parameters 253
_refine_ls_number_reflns 5311
_refine_ls_number_restraints 0
_refine_ls_restrained_S_all 1.156
_refine_ls_R_factor_all 0.0463
_refine_ls_R_factor_gt 0.0336
_refine_ls_shift/su_max 0.000
_refine_ls_shift/su_mean 0.000
_refine_ls_structure_factor_coef Fsqd
_refine_ls_weighting_details 'w=1/[\s^2^(Fo^2^)+(0.0220P)^2^+2.0121P] where P=(Fo^2^+2Fc^2^)/3'
_refine_ls_weighting_scheme calc
_refine_ls_wR_factor_gt 0.0792
_refine_ls_wR_factor_ref 0.0907
_reflns_Friedel_coverage 0.000
_reflns_number_gt 4520
_reflns_number_total 5311
_reflns_threshold_expression 'I > 2\s(I)'
_cod_data_source_file d3dt01859h2.cif
_cod_data_source_block ld150209Al1
_cod_original_sg_symbol_H-M 'P 21/c'
_cod_database_code 7713716
_shelx_shelxl_version_number 2017/1
_shelx_space_group_comment
;
The symmetry employed for this shelxl refinement is uniquely defined
by the following loop, which should always be used as a source of
symmetry information in preference to the above space-group names.
They are only intended as comments.
;

loop_
_space_group_symop_operation_xyz
'x, y, z'
'-x, y+1/2, -z+1/2'
'-x, -y, -z'
'x, -y-1/2, z-1/2'

loop_
_atom_site_label
_atom_site_type_symbol
_atom_site_fract_x
_atom_site_fract_y
_atom_site_fract_z
_atom_site_U_iso_or_equiv
_atom_site_adp_type
_atom_site_occupancy
_atom_site_site_symmetry_order
_atom_site_calc_flag
_atom_site_refinement_flags_posn
_atom_site_refinement_flags_adp
_atom_site_refinement_flags_occupancy
_atom_site_disorder_assembly
_atom_site_disorder_group
P2 P 0.49896(5) -0.02088(2) 0.09676(3) 0.01696(10) Uani 1 1 d . . . . .
P1 P 0.57851(5) -0.04979(2) 0.24367(3) 0.01356(10) Uani 1 1 d . . . . .
Cl1 Cl 0.40282(5) 0.08283(2) 0.09922(3) 0.02534(11) Uani 1 1 d . . . . .
Al1 Al 0.52074(6) -0.16579(3) 0.32777(4) 0.02035(12) Uani 1 1 d . . . . .
N2 N 0.64267(16) -0.13455(8) 0.25278(10) 0.0168(3) Uani 1 1 d . . . . .
C1 C 0.72202(19) 0.02070(9) 0.28910(11) 0.0165(3) Uani 1 1 d . . . . .
N1 N 0.46331(16) -0.06291(8) 0.30217(9) 0.0166(3) Uani 1 1 d . . . . .
C7 C 0.3386(2) -0.01736(10) 0.31589(12) 0.0195(3) Uani 1 1 d . . . . .
C5 C 0.9023(2) 0.11442(10) 0.27652(13) 0.0243(4) Uani 1 1 d . . . . .
H5 H 0.945027 0.143614 0.241047 0.029 Uiso 1 1 d R U . . .
C2 C 0.7762(2) 0.02756(10) 0.38241(12) 0.0236(4) Uani 1 1 d . . . . .
H2 H 0.733651 -0.001202 0.418307 0.028 Uiso 1 1 d R U . . .
C15 C 0.3334(2) -0.08142(10) 0.05429(11) 0.0196(3) Uani 1 1 d . . . . .
C20 C 0.1915(2) -0.05432(12) 0.00439(13) 0.0274(4) Uani 1 1 d . . . . .
H20 H 0.175734 -0.003110 -0.003203 0.033 Uiso 1 1 d R U . . .
C11 C 0.7832(2) -0.16633(10) 0.23966(13) 0.0219(4) Uani 1 1 d . . . . .
C3 C 0.8926(2) 0.07703(12) 0.42167(13) 0.0294(4) Uani 1 1 d . . . . .
H3 H 0.929146 0.080891 0.483836 0.035 Uiso 1 1 d R U . . .
C9 C 0.3056(2) -0.04902(12) 0.39923(13) 0.0281(4) Uani 1 1 d . . . . .
H9A H 0.279371 -0.100931 0.389807 0.034 Uiso 1 1 d R U . . .
H9B H 0.222331 -0.022181 0.409807 0.034 Uiso 1 1 d R U . . .
H9C H 0.394541 -0.043831 0.450297 0.034 Uiso 1 1 d R U . . .
C8 C 0.1956(2) -0.02526(12) 0.23529(13) 0.0272(4) Uani 1 1 d . . . . .
H8A H 0.213337 -0.003526 0.183144 0.033 Uiso 1 1 d R U . . .
H8B H 0.111967 -0.000156 0.247744 0.033 Uiso 1 1 d R U . . .
H8C H 0.171657 -0.077296 0.224563 0.033 Uiso 1 1 d R U . . .
C21 C 0.6420(3) -0.18568(13) 0.45354(14) 0.0358(5) Uani 1 1 d . . . . .
H21A H 0.710752 -0.144836 0.475611 0.043 Uiso 1 1 d R U . . .
H21B H 0.699232 -0.230946 0.456301 0.043 Uiso 1 1 d R U . . .
H21C H 0.574802 -0.190866 0.489771 0.043 Uiso 1 1 d R U . . .
C13 C 0.9216(2) -0.14838(12) 0.32080(14) 0.0289(4) Uani 1 1 d . . . . .
H13A H 0.938765 -0.095395 0.324076 0.035 Uiso 1 1 d R U . . .
H13B H 1.010044 -0.173315 0.314325 0.035 Uiso 1 1 d R U . . .
H13C H 0.902275 -0.165155 0.374745 0.035 Uiso 1 1 d R U . . .
C6 C 0.7864(2) 0.06459(10) 0.23635(12) 0.0197(3) Uani 1 1 d . . . . .
H6 H 0.751362 0.060526 0.174161 0.024 Uiso 1 1 d R U . . .
C10 C 0.3822(2) 0.06468(10) 0.33203(14) 0.0272(4) Uani 1 1 d . . . . .
H10A H 0.470520 0.069202 0.383588 0.033 Uiso 1 1 d R U . . .
H10B H 0.298970 0.091772 0.342328 0.033 Uiso 1 1 d R U . . .
H10C H 0.404460 0.084822 0.280398 0.033 Uiso 1 1 d R U . . .
C22 C 0.3593(3) -0.23904(12) 0.27902(16) 0.0375(5) Uani 1 1 d . . . . .
H22A H 0.319657 -0.255952 0.325913 0.045 Uiso 1 1 d R U . . .
H22B H 0.399947 -0.280782 0.255113 0.045 Uiso 1 1 d R U . . .
H22C H 0.278947 -0.216342 0.232173 0.045 Uiso 1 1 d R U . . .
C4 C 0.9554(2) 0.12077(11) 0.36869(14) 0.0276(4) Uani 1 1 d . . . . .
H4 H 1.032690 0.154524 0.395201 0.033 Uiso 1 1 d R U . . .
C18 C 0.0948(3) -0.17938(14) -0.02340(16) 0.0425(6) Uani 1 1 d . . . . .
H18 H 0.014518 -0.212077 -0.048110 0.051 Uiso 1 1 d R U . . .
C14 C 0.8123(2) -0.13793(12) 0.15408(14) 0.0308(4) Uani 1 1 d . . . . .
H14A H 0.725906 -0.148972 0.103257 0.037 Uiso 1 1 d R U . . .
H14B H 0.901177 -0.161982 0.146887 0.037 Uiso 1 1 d R U . . .
H14C H 0.828346 -0.084882 0.158417 0.037 Uiso 1 1 d R U . . .
C16 C 0.3553(3) -0.15827(12) 0.06281(15) 0.0359(5) Uani 1 1 d . . . . .
H16 H 0.450551 -0.177197 0.094282 0.043 Uiso 1 1 d R U . . .
C19 C 0.0732(2) -0.10348(14) -0.03418(15) 0.0365(5) Uani 1 1 d . . . . .
H19 H -0.021247 -0.085103 -0.067775 0.044 Uiso 1 1 d R U . . .
C12 C 0.7586(2) -0.25063(11) 0.23304(16) 0.0343(5) Uani 1 1 d . . . . .
H12A H 0.740879 -0.268714 0.286903 0.041 Uiso 1 1 d R U . . .
H12B H 0.847410 -0.274444 0.225463 0.041 Uiso 1 1 d R U . . .
H12C H 0.671870 -0.261824 0.182463 0.041 Uiso 1 1 d R U . . .
C17 C 0.2359(3) -0.20682(13) 0.02456(18) 0.0490(7) Uani 1 1 d . . . . .
H17 H 0.251215 -0.258117 0.031283 0.059 Uiso 1 1 d R U . . .

loop_
_atom_site_aniso_label
_atom_site_aniso_U_11
_atom_site_aniso_U_22
_atom_site_aniso_U_33
_atom_site_aniso_U_23
_atom_site_aniso_U_13
_atom_site_aniso_U_12
P2 0.0166(2) 0.0190(2) 0.0145(2) 0.00018(15) 0.00346(16) -0.00015(17)
P1 0.0124(2) 0.01380(19) 0.0138(2) -0.00028(14) 0.00299(15) -0.00075(15)
Cl1 0.0303(2) 0.0204(2) 0.0242(2) 0.00232(16) 0.00648(18) 0.00406(17)
Al1 0.0198(3) 0.0170(2) 0.0232(3) 0.00391(19) 0.0048(2) -0.0022(2)
N2 0.0145(7) 0.0151(6) 0.0199(7) -0.0007(5) 0.0039(5) 0.0000(5)
C1 0.0145(8) 0.0154(7) 0.0190(8) -0.0019(6) 0.0042(6) 0.0000(6)
N1 0.0140(7) 0.0191(7) 0.0172(7) 0.0021(5) 0.0054(5) 0.0006(5)
C7 0.0181(8) 0.0238(9) 0.0187(9) 0.0002(7) 0.0086(7) 0.0022(7)
C5 0.0184(9) 0.0226(9) 0.0320(10) 0.0018(7) 0.0078(7) -0.0045(7)
C2 0.0251(9) 0.0262(9) 0.0189(9) -0.0016(7) 0.0059(7) -0.0058(7)
C15 0.0198(9) 0.0233(8) 0.0149(8) -0.0030(6) 0.0039(6) -0.0025(7)
C20 0.0227(10) 0.0330(10) 0.0239(10) -0.0028(8) 0.0031(7) 0.0019(8)
C11 0.0157(8) 0.0205(8) 0.0276(10) -0.0036(7) 0.0039(7) 0.0035(7)
C3 0.0280(11) 0.0343(11) 0.0218(10) -0.0072(8) 0.0012(8) -0.0085(8)
C9 0.0262(10) 0.0384(11) 0.0232(10) 0.0024(8) 0.0129(8) 0.0005(8)
C8 0.0182(9) 0.0397(11) 0.0235(9) 0.0004(8) 0.0059(7) 0.0043(8)
C21 0.0397(12) 0.0366(11) 0.0284(11) 0.0120(9) 0.0062(9) 0.0038(9)
C13 0.0177(9) 0.0322(10) 0.0327(11) -0.0003(8) 0.0016(8) 0.0037(8)
C6 0.0178(9) 0.0217(8) 0.0196(9) -0.0005(6) 0.0055(7) -0.0016(7)
C10 0.0307(10) 0.0245(9) 0.0290(10) -0.0027(7) 0.0131(8) 0.0050(8)
C22 0.0372(12) 0.0271(10) 0.0478(13) 0.0010(9) 0.0120(10) -0.0127(9)
C4 0.0204(9) 0.0241(9) 0.0347(11) -0.0062(8) 0.0028(8) -0.0065(7)
C18 0.0335(12) 0.0498(14) 0.0372(12) -0.0115(10) 0.0001(9) -0.0207(11)
C14 0.0253(10) 0.0383(11) 0.0310(11) -0.0028(8) 0.0118(8) 0.0082(9)
C16 0.0318(11) 0.0258(10) 0.0378(12) -0.0031(8) -0.0083(9) -0.0017(9)
C19 0.0186(10) 0.0546(14) 0.0312(11) -0.0093(10) -0.0003(8) -0.0024(9)
C12 0.0276(11) 0.0216(9) 0.0512(14) -0.0054(9) 0.0078(9) 0.0074(8)
C17 0.0514(16) 0.0278(11) 0.0526(15) -0.0050(10) -0.0073(12) -0.0126(11)

loop_
_atom_type_symbol
_atom_type_description
_atom_type_scat_dispersion_real
_atom_type_scat_dispersion_imag
_atom_type_scat_source
C C 0.0033 0.0016 'International Tables Vol C Tables 4.2.6.8 and 6.1.1.4'
H H 0.0000 0.0000 'International Tables Vol C Tables 4.2.6.8 and 6.1.1.4'
N N 0.0061 0.0033 'International Tables Vol C Tables 4.2.6.8 and 6.1.1.4'
P P 0.1023 0.0942 'International Tables Vol C Tables 4.2.6.8 and 6.1.1.4'
Cl Cl 0.1484 0.1585 'International Tables Vol C Tables 4.2.6.8 and 6.1.1.4'
Al Al 0.0645 0.0514 'International Tables Vol C Tables 4.2.6.8 and 6.1.1.4'

loop_
_exptl_crystal_face_index_h
_exptl_crystal_face_index_k
_exptl_crystal_face_index_l
_exptl_crystal_face_perp_dist
0 0 1 0.288
0 0 -1 0.296
1 1 0 0.306
-1 -1 0 0.239
0 -1 0 0.183
0 1 0 0.142
1 -1 0 0.269
-1 1 0 0.108
-1 -1 1 0.241
1 1 -1 0.239

loop_
_geom_angle_atom_site_label_1
_geom_angle_atom_site_label_2
_geom_angle_atom_site_label_3
_geom_angle
_geom_angle_site_symmetry_1
_geom_angle_site_symmetry_3
_geom_angle_publ_flag
C15 P2 Cl1 103.04(6) . . ?
C15 P2 P1 102.38(6) . . ?
Cl1 P2 P1 101.41(3) . . ?
N1 P1 N2 95.63(7) . . ?
N1 P1 C1 113.95(8) . . ?
N2 P1 C1 114.52(8) . . ?
N1 P1 P2 122.99(6) . . ?
N2 P1 P2 107.67(6) . . ?
C1 P1 P2 102.42(6) . . ?
N1 P1 Al1 47.68(5) . . ?
N2 P1 Al1 47.98(5) . . ?
C1 P1 Al1 126.53(6) . . ?
P2 P1 Al1 130.31(2) . . ?
N1 Al1 N2 76.71(6) . . ?
N1 Al1 C22 115.56(9) . . ?
N2 Al1 C22 117.99(9) . . ?
N1 Al1 C21 114.60(9) . . ?
N2 Al1 C21 113.41(9) . . ?
C22 Al1 C21 113.69(10) . . ?
N1 Al1 P1 38.25(4) . . ?
N2 Al1 P1 38.48(4) . . ?
C22 Al1 P1 125.88(7) . . ?
C21 Al1 P1 120.42(7) . . ?
C11 N2 P1 131.13(12) . . ?
C11 N2 Al1 131.48(11) . . ?
P1 N2 Al1 93.54(7) . . ?
C6 C1 C2 119.08(16) . . ?
C6 C1 P1 123.42(13) . . ?
C2 C1 P1 117.39(13) . . ?
C7 N1 P1 132.45(12) . . ?
C7 N1 Al1 132.52(11) . . ?
P1 N1 Al1 94.08(7) . . ?
N1 C7 C10 112.31(15) . . ?
N1 C7 C8 110.08(14) . . ?
C10 C7 C8 110.10(16) . . ?
N1 C7 C9 106.30(14) . . ?
C10 C7 C9 109.00(15) . . ?
C8 C7 C9 108.92(15) . . ?
C4 C5 C6 120.52(17) . . ?
C4 C5 H5 119.7 . . ?
C6 C5 H5 119.8 . . ?
C3 C2 C1 120.34(17) . . ?
C3 C2 H2 119.8 . . ?
C1 C2 H2 119.8 . . ?
C16 C15 C20 118.91(17) . . ?
C16 C15 P2 118.12(15) . . ?
C20 C15 P2 122.48(14) . . ?
C19 C20 C15 120.2(2) . . ?
C19 C20 H20 119.8 . . ?
C15 C20 H20 120.0 . . ?
N2 C11 C12 105.74(15) . . ?
N2 C11 C14 112.53(15) . . ?
C12 C11 C14 109.35(17) . . ?
N2 C11 C13 110.28(15) . . ?
C12 C11 C13 109.40(16) . . ?
C14 C11 C13 109.44(16) . . ?
C2 C3 C4 120.22(18) . . ?
C2 C3 H3 120.0 . . ?
C4 C3 H3 119.8 . . ?
C7 C9 H9A 109.4 . . ?
C7 C9 H9B 109.5 . . ?
H9A C9 H9B 109.5 . . ?
C7 C9 H9C 109.5 . . ?
H9A C9 H9C 109.5 . . ?
H9B C9 H9C 109.5 . . ?
C7 C8 H8A 109.7 . . ?
C7 C8 H8B 109.5 . . ?
H8A C8 H8B 109.5 . . ?
C7 C8 H8C 109.2 . . ?
H8A C8 H8C 109.5 . . ?
H8B C8 H8C 109.5 . . ?
Al1 C21 H21A 109.5 . . ?
Al1 C21 H21B 109.5 . . ?
H21A C21 H21B 109.5 . . ?
Al1 C21 H21C 109.4 . . ?
H21A C21 H21C 109.5 . . ?
H21B C21 H21C 109.5 . . ?
C11 C13 H13A 109.4 . . ?
C11 C13 H13B 109.5 . . ?
H13A C13 H13B 109.5 . . ?
C11 C13 H13C 109.4 . . ?
H13A C13 H13C 109.5 . . ?
H13B C13 H13C 109.5 . . ?
C5 C6 C1 120.05(17) . . ?
C5 C6 H6 120.0 . . ?
C1 C6 H6 119.9 . . ?
C7 C10 H10A 109.5 . . ?
C7 C10 H10B 109.3 . . ?
H10A C10 H10B 109.5 . . ?
C7 C10 H10C 109.6 . . ?
H10A C10 H10C 109.5 . . ?
H10B C10 H10C 109.5 . . ?
Al1 C22 H22A 109.4 . . ?
Al1 C22 H22B 109.5 . . ?
H22A C22 H22B 109.5 . . ?
Al1 C22 H22C 109.5 . . ?
H22A C22 H22C 109.5 . . ?
H22B C22 H22C 109.5 . . ?
C5 C4 C3 119.79(17) . . ?
C5 C4 H4 120.1 . . ?
C3 C4 H4 120.1 . . ?
C19 C18 C17 119.7(2) . . ?
C19 C18 H18 120.2 . . ?
C17 C18 H18 120.1 . . ?
C11 C14 H14A 109.6 . . ?
C11 C14 H14B 109.4 . . ?
H14A C14 H14B 109.5 . . ?
C11 C14 H14C 109.3 . . ?
H14A C14 H14C 109.5 . . ?
H14B C14 H14C 109.5 . . ?
C17 C16 C15 120.3(2) . . ?
C17 C16 H16 119.9 . . ?
C15 C16 H16 119.8 . . ?
C18 C19 C20 120.5(2) . . ?
C18 C19 H19 119.6 . . ?
C20 C19 H19 119.9 . . ?
C11 C12 H12A 109.6 . . ?
C11 C12 H12B 109.5 . . ?
H12A C12 H12B 109.5 . . ?
C11 C12 H12C 109.4 . . ?
H12A C12 H12C 109.5 . . ?
H12B C12 H12C 109.5 . . ?
C18 C17 C16 120.3(2) . . ?
C18 C17 H17 119.9 . . ?
C16 C17 H17 119.7 . . ?

loop_
_geom_bond_atom_site_label_1
_geom_bond_atom_site_label_2
_geom_bond_distance
_geom_bond_site_symmetry_2
_geom_bond_publ_flag
P2 C15 1.8239(18) . ?
P2 Cl1 2.0611(7) . ?
P2 P1 2.2497(6) . ?
P1 N1 1.6110(15) . ?
P1 N2 1.6184(14) . ?
P1 C1 1.8096(17) . ?
P1 Al1 2.5958(7) . ?
Al1 N1 1.9241(15) . ?
Al1 N2 1.9321(16) . ?
Al1 C22 1.956(2) . ?
Al1 C21 1.978(2) . ?
N2 C11 1.482(2) . ?
C1 C6 1.393(2) . ?
C1 C2 1.397(2) . ?
N1 C7 1.474(2) . ?
C7 C10 1.523(3) . ?
C7 C8 1.530(3) . ?
C7 C9 1.532(2) . ?
C5 C4 1.379(3) . ?
C5 C6 1.388(3) . ?
C5 H5 0.9300 . ?
C2 C3 1.382(3) . ?
C2 H2 0.9300 . ?
C15 C16 1.391(3) . ?
C15 C20 1.391(3) . ?
C20 C19 1.388(3) . ?
C20 H20 0.9299 . ?
C11 C12 1.525(3) . ?
C11 C14 1.527(3) . ?
C11 C13 1.536(3) . ?
C3 C4 1.385(3) . ?
C3 H3 0.9300 . ?
C9 H9A 0.9600 . ?
C9 H9B 0.9599 . ?
C9 H9C 0.9601 . ?
C8 H8A 0.9599 . ?
C8 H8B 0.9600 . ?
C8 H8C 0.9601 . ?
C21 H21A 0.9601 . ?
C21 H21B 0.9600 . ?
C21 H21C 0.9601 . ?
C13 H13A 0.9601 . ?
C13 H13B 0.9599 . ?
C13 H13C 0.9600 . ?
C6 H6 0.9299 . ?
C10 H10A 0.9601 . ?
C10 H10B 0.9600 . ?
C10 H10C 0.9599 . ?
C22 H22A 0.9599 . ?
C22 H22B 0.9599 . ?
C22 H22C 0.9600 . ?
C4 H4 0.9300 . ?
C18 C19 1.376(4) . ?
C18 C17 1.380(4) . ?
C18 H18 0.9301 . ?
C14 H14A 0.9600 . ?
C14 H14B 0.9600 . ?
C14 H14C 0.9601 . ?
C16 C17 1.387(3) . ?
C16 H16 0.9299 . ?
C19 H19 0.9300 . ?
C12 H12A 0.9599 . ?
C12 H12B 0.9600 . ?
C12 H12C 0.9601 . ?
C17 H17 0.9300 . ?
